data_4332523
loop_
_publ_author_name
'Huang, Bor-Hunn'
'Ko, Bao-Tsan'
'Athar, Taimur'
'Lin, Chu-Chieh'

_publ_section_title
;
 Synthesis, Characterization, and Structural Determination of Polynuclear
 Lithium Aggregates and Factors Affecting Their Aggregation
;
_journal_issue 18
_journal_name_full 'Inorganic Chemistry'
_journal_page_first 7348
_journal_page_last 7356
_journal_paper_doi 10.1021/ic060467w
_journal_volume 45
_journal_year 2006
_chemical_formula_sum 'C94 H187 Li5 N15 O11 P5'
_chemical_formula_weight 1893.14
_chemical_name_systematic
; 
 ? 
;
_space_group_IT_number 14
_symmetry_cell_setting monoclinic
_symmetry_space_group_name_Hall '-P 2ybc'
_symmetry_space_group_name_H-M 'P 1 21/c 1'
_atom_sites_solution_hydrogens geom
_atom_sites_solution_primary direct
_atom_sites_solution_secondary difmap
_audit_creation_method SHELXL-97
_cell_angle_alpha 90.00
_cell_angle_beta 96.353(2)
_cell_angle_gamma 90.00
_cell_formula_units_Z 4
_cell_length_a 21.8309(19)
_cell_length_b 24.2606(19)
_cell_length_c 23.288(2)
_cell_measurement_reflns_used 2787
_cell_measurement_temperature 293(2)
_cell_measurement_theta_max 16.338
_cell_measurement_theta_min 2.248
_cell_volume 12258.3(18)
_computing_cell_refinement 'Bruker SMART'
_computing_data_collection 'Bruker SMART'
_computing_data_reduction 'Bruker SHELXTL'
_computing_molecular_graphics 'Bruker SHELXTL'
_computing_publication_material 'Bruker SHELXTL'
_computing_structure_refinement 'SHELXL-97 (Sheldrick, 1997)'
_computing_structure_solution 'SHELXS-97 (Sheldrick, 1990)'
_diffrn_ambient_temperature 293(2)
_diffrn_measured_fraction_theta_full 0.996
_diffrn_measured_fraction_theta_max 0.996
_diffrn_measurement_device_type 'CCD area detector'
_diffrn_measurement_method 'phi and omega scans'
_diffrn_radiation_monochromator graphite
_diffrn_radiation_source 'fine-focus sealed tube'
_diffrn_radiation_type MoK\a
_diffrn_radiation_wavelength 0.71073
_diffrn_reflns_av_R_equivalents 0.2304
_diffrn_reflns_av_sigmaI/netI 0.3121
_diffrn_reflns_limit_h_max 25
_diffrn_reflns_limit_h_min -25
_diffrn_reflns_limit_k_max 28
_diffrn_reflns_limit_k_min -18
_diffrn_reflns_limit_l_max 26
_diffrn_reflns_limit_l_min -27
_diffrn_reflns_number 64009
_diffrn_reflns_theta_full 25.03
_diffrn_reflns_theta_max 25.03
_diffrn_reflns_theta_min 1.88
_exptl_absorpt_coefficient_mu 0.128
_exptl_absorpt_correction_T_max 1.000
_exptl_absorpt_correction_T_min 0.445
_exptl_absorpt_correction_type SADABS
_exptl_crystal_colour colorless
_exptl_crystal_density_diffrn 1.026
_exptl_crystal_density_method 'not measured'
_exptl_crystal_description parallelpiped
_exptl_crystal_F_000 4136
_exptl_crystal_size_max 0.64
_exptl_crystal_size_mid 0.46
_exptl_crystal_size_min 0.15
_refine_diff_density_max 0.303
_refine_diff_density_min -0.222
_refine_diff_density_rms 0.043
_refine_ls_extinction_method none
_refine_ls_goodness_of_fit_ref 0.789
_refine_ls_hydrogen_treatment mixed
_refine_ls_matrix_type full
_refine_ls_number_parameters 1180
_refine_ls_number_reflns 21556
_refine_ls_number_restraints 0
_refine_ls_restrained_S_all 0.789
_refine_ls_R_factor_all 0.3148
_refine_ls_R_factor_gt 0.0742
_refine_ls_shift/su_max 2.526
_refine_ls_shift/su_mean 0.023
_refine_ls_structure_factor_coef Fsqd
_refine_ls_weighting_details 'calc w=1/[\s^2^(Fo^2^)+(0.1000P)^2^+0.0000P] where P=(Fo^2^+2Fc^2^)/3'
_refine_ls_weighting_scheme calc
_refine_ls_wR_factor_gt 0.1728
_refine_ls_wR_factor_ref 0.2612
_reflns_number_gt 4532
_reflns_number_total 21556
_reflns_threshold_expression >2sigma(I)
_cod_data_source_file ic060467wsup8.cif
_cod_data_source_block 11
_cod_depositor_comments
;
The following automatic conversions were performed:

'_symmetry_cell_setting' value 'Monoclinic' changed to 'monoclinic'
according to /home/saulius/struct/CIF-dictionaries/cif_core.dic
dictionary named 'cif_core.dic' version 2.4.2 from 2011-04-26.

Automatic conversion script
Id: cif_fix_values 1891 2012-01-12 08:04:46Z andrius 
;
_cod_original_cell_volume 12258.4(18)
_cod_original_sg_symbol_H-M P2(1)/c
_cod_database_code 4332523

loop_
_symmetry_equiv_pos_as_xyz
'x, y, z'
'-x, y+1/2, -z+1/2'
'-x, -y, -z'
'x, -y-1/2, z-1/2'

loop_
_atom_site_label
_atom_site_type_symbol
_atom_site_fract_x
_atom_site_fract_y
_atom_site_fract_z
_atom_site_U_iso_or_equiv
_atom_site_adp_type
_atom_site_occupancy
_atom_site_symmetry_multiplicity
_atom_site_calc_flag
_atom_site_refinement_flags
Li1 Li -0.2055(5) 0.5132(4) 0.9176(4) 0.072(3) Uani 1 1 d .
Li2 Li -0.1430(5) 0.5971(5) 0.9079(5) 0.083(4) Uani 1 1 d .
Li3 Li -0.1904(5) 0.6610(4) 0.9804(4) 0.068(3) Uani 1 1 d .
Li4 Li -0.2736(5) 0.5922(4) 0.9402(4) 0.067(3) Uani 1 1 d .
Li5 Li 0.3311(5) 0.8276(5) 1.2319(5) 0.083(4) Uani 1 1 d .
P1 P -0.13291(10) 0.72743(9) 1.10049(8) 0.0833(6) Uani 1 1 d .
P2 P 0.47695(10) 0.80110(10) 1.28435(10) 0.0900(7) Uani 1 1 d .
P3 P 0.23827(11) 0.72596(11) 1.26172(10) 0.1004(7) Uani 1 1 d .
P4 P 0.31778(14) 0.83866(11) 1.08829(9) 0.1119(8) Uani 1 1 d .
P5 P 0.29107(15) 0.94611(12) 1.29110(11) 0.1241(9) Uani 1 1 d .
O1 O -0.14525(17) 0.53022(18) 0.86874(19) 0.0830(14) Uani 1 1 d .
O2 O -0.28962(17) 0.52857(15) 0.89729(16) 0.0636(11) Uani 1 1 d .
O3 O -0.28094(18) 0.66264(18) 0.96237(15) 0.0657(12) Uani 1 1 d .
O4 O -0.1498(2) 0.6707(2) 0.90763(18) 0.0814(14) Uani 1 1 d .
O5 O -0.18729(17) 0.57767(15) 0.97019(16) 0.0636(11) Uani 1 1 d .
O6 O -0.1753(2) 0.4629(2) 0.9880(2) 0.0997(16) Uani 1 1 d .
O7 O -0.15061(19) 0.68584(16) 1.05463(17) 0.0860(14) Uani 1 1 d .
O8 O 0.4139(2) 0.8134(2) 1.2613(2) 0.1130(17) Uani 1 1 d .
O9 O 0.2773(2) 0.7720(2) 1.2522(3) 0.141(2) Uani 1 1 d .
O10 O 0.3219(3) 0.8311(2) 1.15004(19) 0.143(2) Uani 1 1 d .
O11 O 0.3098(3) 0.8977(2) 1.2601(2) 0.131(2) Uani 1 1 d .
N1 N -0.1727(3) 0.7837(3) 1.0940(3) 0.101(2) Uani 1 1 d .
N2 N -0.0605(3) 0.7480(3) 1.0997(3) 0.109(2) Uani 1 1 d .
N3 N -0.1362(4) 0.7006(3) 1.1644(3) 0.138(3) Uani 1 1 d .
N4 N 0.5143(4) 0.8578(4) 1.3031(4) 0.156(3) Uani 1 1 d .
N5 N 0.4790(4) 0.7624(4) 1.3410(4) 0.186(4) Uani 1 1 d .
N6 N 0.5186(5) 0.7672(7) 1.2451(5) 0.256(6) Uani 1 1 d .
N7 N 0.2640(4) 0.6676(3) 1.2377(3) 0.147(3) Uani 1 1 d .
N8 N 0.2293(4) 0.7120(5) 1.3315(4) 0.187(4) Uani 1 1 d .
N9 N 0.1682(4) 0.7355(4) 1.2339(4) 0.174(3) Uani 1 1 d .
N10 N 0.3337(12) 0.7883(6) 1.0550(6) 0.421(17) Uani 1 1 d .
N11 N 0.3582(7) 0.8871(5) 1.0668(5) 0.278(7) Uani 1 1 d .
N12 N 0.2524(9) 0.844(2) 1.0608(12) 0.62(3) Uani 1 1 d .
N13 N 0.2150(5) 0.9496(5) 1.2842(4) 0.185(4) Uani 1 1 d .
N14 N 0.3180(8) 1.0039(4) 1.2664(6) 0.267(7) Uani 1 1 d .
N15 N 0.3166(6) 0.9434(6) 1.3589(4) 0.244(6) Uani 1 1 d .
C1 C -0.1439(3) 0.5200(3) 0.8125(3) 0.0686(19) Uani 1 1 d .
C2 C -0.0939(3) 0.4918(3) 0.7912(3) 0.075(2) Uani 1 1 d .
C3 C -0.0951(3) 0.4833(3) 0.7325(3) 0.082(2) Uani 1 1 d .
H3A H -0.0627 0.4640 0.7193 0.098 Uiso 1 1 calc R
C4 C -0.1417(4) 0.5017(3) 0.6926(3) 0.075(2) Uani 1 1 d .
C5 C -0.1902(3) 0.5288(3) 0.7136(3) 0.0713(19) Uani 1 1 d .
H5A H -0.2226 0.5413 0.6876 0.086 Uiso 1 1 calc R
C6 C -0.1922(3) 0.5380(3) 0.7721(3) 0.0654(18) Uani 1 1 d .
C7 C -0.2475(2) 0.5684(2) 0.7926(2) 0.0557(16) Uani 1 1 d .
H7A H -0.2348 0.5791 0.8328 0.067 Uiso 1 1 calc R
C8 C -0.3043(3) 0.5317(2) 0.7942(3) 0.0585(17) Uani 1 1 d .
C9 C -0.3380(3) 0.5167(3) 0.7433(3) 0.0679(18) Uani 1 1 d .
H9A H -0.3252 0.5292 0.7089 0.082 Uiso 1 1 calc R
C10 C -0.3901(3) 0.4837(3) 0.7407(3) 0.074(2) Uani 1 1 d .
C11 C -0.4062(3) 0.4655(2) 0.7926(3) 0.0694(19) Uani 1 1 d .
H11A H -0.4407 0.4429 0.7923 0.083 Uiso 1 1 calc R
C12 C -0.3743(3) 0.4787(3) 0.8458(3) 0.0621(17) Uani 1 1 d .
C13 C -0.3219(3) 0.5135(3) 0.8476(3) 0.0637(18) Uani 1 1 d .
C14 C -0.0393(4) 0.4712(4) 0.8329(4) 0.113(3) Uani 1 1 d .
C15 C -0.0624(4) 0.4318(5) 0.8784(4) 0.179(5) Uani 1 1 d .
H15A H -0.0282 0.4204 0.9053 0.269 Uiso 1 1 calc R
H15B H -0.0813 0.4000 0.8593 0.269 Uiso 1 1 calc R
H15C H -0.0921 0.4506 0.8988 0.269 Uiso 1 1 calc R
C16 C -0.0061(4) 0.5223(5) 0.8632(4) 0.201(6) Uani 1 1 d .
H16A H 0.0078 0.5463 0.8346 0.302 Uiso 1 1 calc R
H16B H 0.0285 0.5101 0.8891 0.302 Uiso 1 1 calc R
H16C H -0.0344 0.5418 0.8846 0.302 Uiso 1 1 calc R
C17 C 0.0099(3) 0.4402(4) 0.8021(3) 0.154(4) Uani 1 1 d .
H17A H 0.0256 0.4643 0.7745 0.231 Uiso 1 1 calc R
H17B H -0.0085 0.4085 0.7826 0.231 Uiso 1 1 calc R
H17C H 0.0430 0.4288 0.8302 0.231 Uiso 1 1 calc R
C18 C -0.1374(4) 0.4927(4) 0.6278(3) 0.102(3) Uani 1 1 d .
C19 C -0.0829(5) 0.5280(4) 0.6111(4) 0.182(4) Uani 1 1 d .
H19A H -0.0784 0.5226 0.5709 0.274 Uiso 1 1 calc R
H19B H -0.0457 0.5170 0.6341 0.274 Uiso 1 1 calc R
H19C H -0.0909 0.5662 0.6180 0.274 Uiso 1 1 calc R
C20 C -0.1230(4) 0.4335(4) 0.6138(3) 0.151(4) Uani 1 1 d .
H20A H -0.1562 0.4102 0.6225 0.226 Uiso 1 1 calc R
H20B H -0.0856 0.4224 0.6364 0.226 Uiso 1 1 calc R
H20C H -0.1179 0.4305 0.5735 0.226 Uiso 1 1 calc R
C21 C -0.1965(4) 0.5092(4) 0.5903(3) 0.191(5) Uani 1 1 d .
H21A H -0.2297 0.4857 0.5990 0.287 Uiso 1 1 calc R
H21B H -0.1906 0.5054 0.5503 0.287 Uiso 1 1 calc R
H21C H -0.2064 0.5468 0.5982 0.287 Uiso 1 1 calc R
C22 C -0.2617(3) 0.6227(2) 0.7590(3) 0.081(2) Uani 1 1 d .
H22A H -0.2250 0.6447 0.7608 0.122 Uiso 1 1 calc R
H22B H -0.2931 0.6426 0.7760 0.122 Uiso 1 1 calc R
H22C H -0.2757 0.6144 0.7194 0.122 Uiso 1 1 calc R
C23 C -0.4258(4) 0.4680(5) 0.6828(3) 0.110(3) Uani 1 1 d .
C24 C -0.4481(7) 0.5184(6) 0.6500(5) 0.289(9) Uani 1 1 d .
H24A H -0.4686 0.5078 0.6130 0.433 Uiso 1 1 calc R
H24B H -0.4137 0.5417 0.6445 0.433 Uiso 1 1 calc R
H24C H -0.4764 0.5380 0.6713 0.433 Uiso 1 1 calc R
C25 C -0.3880(6) 0.4425(7) 0.6443(6) 0.326(11) Uani 1 1 d .
H25A H -0.3712 0.4089 0.6611 0.489 Uiso 1 1 calc R
H25B H -0.3550 0.4669 0.6374 0.489 Uiso 1 1 calc R
H25C H -0.4123 0.4344 0.6084 0.489 Uiso 1 1 calc R
C26 C -0.4812(6) 0.4387(7) 0.6877(4) 0.327(11) Uani 1 1 d .
H26A H -0.4718 0.4044 0.7072 0.491 Uiso 1 1 calc R
H26B H -0.5018 0.4317 0.6498 0.491 Uiso 1 1 calc R
H26C H -0.5074 0.4603 0.7094 0.491 Uiso 1 1 calc R
C27 C -0.3959(3) 0.4549(3) 0.9021(3) 0.077(2) Uani 1 1 d .
C28 C -0.4517(3) 0.4159(3) 0.8900(3) 0.129(3) Uani 1 1 d .
H28A H -0.4855 0.4357 0.8697 0.194 Uiso 1 1 calc R
H28B H -0.4635 0.4023 0.9258 0.194 Uiso 1 1 calc R
H28C H -0.4407 0.3855 0.8668 0.194 Uiso 1 1 calc R
C29 C -0.4140(3) 0.5017(3) 0.9409(3) 0.109(3) Uani 1 1 d .
H29A H -0.4471 0.5225 0.9208 0.163 Uiso 1 1 calc R
H29B H -0.3791 0.5254 0.9505 0.163 Uiso 1 1 calc R
H29C H -0.4271 0.4865 0.9756 0.163 Uiso 1 1 calc R
C30 C -0.3439(3) 0.4212(3) 0.9350(3) 0.102(2) Uani 1 1 d .
H30A H -0.3330 0.3912 0.9113 0.153 Uiso 1 1 calc R
H30B H -0.3575 0.4070 0.9699 0.153 Uiso 1 1 calc R
H30C H -0.3086 0.4444 0.9445 0.153 Uiso 1 1 calc R
C31 C -0.3076(3) 0.7121(3) 0.9643(3) 0.0620(18) Uani 1 1 d .
C32 C -0.3486(3) 0.7240(3) 1.0066(3) 0.0699(19) Uani 1 1 d .
C33 C -0.3701(3) 0.7780(4) 1.0092(3) 0.078(2) Uani 1 1 d .
H33A H -0.3954 0.7861 1.0376 0.093 Uiso 1 1 calc R
C34 C -0.3566(3) 0.8202(3) 0.9729(4) 0.078(2) Uani 1 1 d .
C35 C -0.3193(3) 0.8063(3) 0.9300(3) 0.0712(19) Uani 1 1 d .
H35A H -0.3104 0.8332 0.9038 0.085 Uiso 1 1 calc R
C36 C -0.2954(3) 0.7540(3) 0.9253(3) 0.0590(17) Uani 1 1 d .
C37 C -0.2539(3) 0.7408(3) 0.8774(3) 0.0646(18) Uani 1 1 d .
H37A H -0.2521 0.7006 0.8748 0.078 Uiso 1 1 calc R
C38 C -0.1883(3) 0.7607(3) 0.8890(3) 0.0669(19) Uani 1 1 d .
C39 C -0.1764(4) 0.8168(4) 0.8885(3) 0.085(2) Uani 1 1 d .
H39A H -0.2098 0.8407 0.8834 0.102 Uiso 1 1 calc R
C40 C -0.1176(5) 0.8397(4) 0.8952(3) 0.095(3) Uani 1 1 d .
C41 C -0.0701(4) 0.8028(5) 0.9003(3) 0.110(3) Uani 1 1 d .
H41A H -0.0301 0.8166 0.9035 0.133 Uiso 1 1 calc R
C42 C -0.0778(4) 0.7451(5) 0.9009(3) 0.100(3) Uani 1 1 d .
C43 C -0.1398(4) 0.7233(4) 0.8992(3) 0.077(2) Uani 1 1 d .
C44 C -0.3680(4) 0.6789(3) 1.0479(3) 0.085(2) Uani 1 1 d .
C45 C -0.3109(4) 0.6572(3) 1.0860(3) 0.137(3) Uani 1 1 d .
H45A H -0.2824 0.6417 1.0619 0.205 Uiso 1 1 calc R
H45B H -0.3233 0.6295 1.1117 0.205 Uiso 1 1 calc R
H45C H -0.2915 0.6871 1.1081 0.205 Uiso 1 1 calc R
C46 C -0.4006(4) 0.6316(3) 1.0126(3) 0.125(3) Uani 1 1 d .
H46A H -0.3730 0.6159 0.9877 0.188 Uiso 1 1 calc R
H46B H -0.4365 0.6456 0.9897 0.188 Uiso 1 1 calc R
H46C H -0.4127 0.6037 1.0384 0.188 Uiso 1 1 calc R
C47 C -0.4139(4) 0.7001(3) 1.0880(4) 0.151(4) Uani 1 1 d .
H47A H -0.4249 0.6707 1.1124 0.226 Uiso 1 1 calc R
H47B H -0.4503 0.7135 1.0652 0.226 Uiso 1 1 calc R
H47C H -0.3954 0.7296 1.1114 0.226 Uiso 1 1 calc R
C48 C -0.3785(4) 0.8792(3) 0.9816(4) 0.102(3) Uani 1 1 d .
C49 C -0.4462(4) 0.8813(4) 0.9890(5) 0.214(6) Uani 1 1 d .
H49A H -0.4537 0.8601 1.0223 0.322 Uiso 1 1 calc R
H49B H -0.4696 0.8662 0.9553 0.322 Uiso 1 1 calc R
H49C H -0.4583 0.9188 0.9941 0.322 Uiso 1 1 calc R
C50 C -0.3421(5) 0.9042(4) 1.0335(5) 0.233(7) Uani 1 1 d .
H50A H -0.3471 0.8823 1.0670 0.350 Uiso 1 1 calc R
H50B H -0.3566 0.9410 1.0392 0.350 Uiso 1 1 calc R
H50C H -0.2993 0.9055 1.0275 0.350 Uiso 1 1 calc R
C51 C -0.3706(5) 0.9152(4) 0.9279(5) 0.188(5) Uani 1 1 d .
H51A H -0.3837 0.9522 0.9347 0.282 Uiso 1 1 calc R
H51B H -0.3951 0.9004 0.8948 0.282 Uiso 1 1 calc R
H51C H -0.3280 0.9155 0.9211 0.282 Uiso 1 1 calc R
C52 C -0.2836(3) 0.7615(3) 0.8181(3) 0.090(2) Uani 1 1 d .
H52A H -0.2579 0.7517 0.7889 0.136 Uiso 1 1 calc R
H52B H -0.2881 0.8008 0.8192 0.136 Uiso 1 1 calc R
H52C H -0.3234 0.7448 0.8094 0.136 Uiso 1 1 calc R
C53 C -0.1053(5) 0.9017(4) 0.8952(4) 0.116(3) Uani 1 1 d .
C54 C -0.1598(5) 0.9360(4) 0.9051(6) 0.216(6) Uani 1 1 d .
H54A H -0.1926 0.9290 0.8751 0.324 Uiso 1 1 calc R
H54B H -0.1487 0.9743 0.9048 0.324 Uiso 1 1 calc R
H54C H -0.1731 0.9268 0.9419 0.324 Uiso 1 1 calc R
C55 C -0.0553(5) 0.9164(4) 0.9455(4) 0.190(5) Uani 1 1 d .
H55A H -0.0479 0.9554 0.9457 0.285 Uiso 1 1 calc R
H55B H -0.0178 0.8972 0.9404 0.285 Uiso 1 1 calc R
H55C H -0.0692 0.9056 0.9816 0.285 Uiso 1 1 calc R
C56 C -0.0779(5) 0.9185(4) 0.8395(4) 0.173(4) Uani 1 1 d .
H56A H -0.1080 0.9126 0.8068 0.259 Uiso 1 1 calc R
H56B H -0.0420 0.8966 0.8354 0.259 Uiso 1 1 calc R
H56C H -0.0667 0.9567 0.8415 0.259 Uiso 1 1 calc R
C57 C -0.0241(4) 0.7043(5) 0.8989(7) 0.168(5) Uani 1 1 d .
C58 C 0.0379(4) 0.7374(5) 0.8983(7) 0.330(11) Uani 1 1 d .
H58A H 0.0714 0.7120 0.8962 0.496 Uiso 1 1 calc R
H58B H 0.0452 0.7589 0.9329 0.496 Uiso 1 1 calc R
H58C H 0.0349 0.7613 0.8653 0.496 Uiso 1 1 calc R
C59 C -0.0347(6) 0.6708(6) 0.8408(6) 0.225(8) Uani 1 1 d .
H59A H -0.0701 0.6474 0.8415 0.337 Uiso 1 1 calc R
H59B H 0.0009 0.6487 0.8365 0.337 Uiso 1 1 calc R
H59C H -0.0416 0.6959 0.8089 0.337 Uiso 1 1 calc R
C60 C -0.0179(4) 0.6645(4) 0.9508(4) 0.173(4) Uani 1 1 d .
H60A H -0.0533 0.6408 0.9487 0.260 Uiso 1 1 calc R
H60B H -0.0150 0.6853 0.9861 0.260 Uiso 1 1 calc R
H60C H 0.0186 0.6425 0.9500 0.260 Uiso 1 1 calc R
C61 C -0.1698(4) 0.5541(3) 1.0243(3) 0.093(2) Uani 1 1 d .
H61A H -0.2062 0.5494 1.0441 0.112 Uiso 1 1 calc R
H61B H -0.1425 0.5794 1.0469 0.112 Uiso 1 1 calc R
C62 C -0.1390(4) 0.5011(4) 1.0224(3) 0.106(3) Uani 1 1 d .
H62A H -0.0999 0.5060 1.0068 0.128 Uiso 1 1 calc R
H62B H -0.1305 0.4867 1.0613 0.128 Uiso 1 1 calc R
C63 C -0.1519(5) 0.4068(5) 0.9928(7) 0.157(4) Uani 1 1 d .
H63A H -0.1515 0.3950 1.0322 0.189 Uiso 1 1 d R
H63B H -0.1100 0.4074 0.9838 0.189 Uiso 1 1 d R
C64 C -0.1802(10) 0.3700(9) 0.9589(10) 0.193(12) Uani 0.60 1 d P
H64A H -0.1615 0.3343 0.9645 0.290 Uiso 0.60 1 d PR
H64B H -0.2219 0.3684 0.9682 0.290 Uiso 0.60 1 d PR
H64C H -0.1800 0.3809 0.9193 0.290 Uiso 0.60 1 d PR
C64' C -0.1812(18) 0.3722(16) 1.0294(16) 0.233(18) Uani 0.40 1 d P
H64D H -0.1626 0.3362 1.0310 0.350 Uiso 0.40 1 d PR
H64E H -0.1753 0.3888 1.0670 0.350 Uiso 0.40 1 d PR
H64F H -0.2245 0.3688 1.0172 0.350 Uiso 0.40 1 d PR
C65 C -0.2185(6) 0.8008(4) 1.1299(5) 0.237(6) Uani 1 1 d .
H65A H -0.2358 0.8353 1.1162 0.355 Uiso 1 1 calc R
H65B H -0.1998 0.8049 1.1690 0.355 Uiso 1 1 calc R
H65C H -0.2504 0.7734 1.1286 0.355 Uiso 1 1 calc R
C66 C -0.1817(5) 0.8115(3) 1.0387(4) 0.160(4) Uani 1 1 d .
H66A H -0.2067 0.8436 1.0418 0.240 Uiso 1 1 calc R
H66B H -0.2018 0.7870 1.0102 0.240 Uiso 1 1 calc R
H66C H -0.1424 0.8222 1.0274 0.240 Uiso 1 1 calc R
C67 C -0.0403(5) 0.8045(5) 1.1068(6) 0.245(7) Uani 1 1 d .
H67A H 0.0032 0.8066 1.1039 0.367 Uiso 1 1 calc R
H67B H -0.0486 0.8177 1.1440 0.367 Uiso 1 1 calc R
H67C H -0.0620 0.8269 1.0772 0.367 Uiso 1 1 calc R
C68 C -0.0129(5) 0.7059(5) 1.1025(5) 0.222(6) Uani 1 1 d .
H68A H 0.0266 0.7230 1.1013 0.333 Uiso 1 1 calc R
H68B H -0.0209 0.6813 1.0702 0.333 Uiso 1 1 calc R
H68C H -0.0129 0.6854 1.1378 0.333 Uiso 1 1 calc R
C69 C -0.1068(6) 0.7266(4) 1.2179(4) 0.227(6) Uani 1 1 d .
H69A H -0.1156 0.7052 1.2507 0.340 Uiso 1 1 calc R
H69B H -0.1227 0.7632 1.2211 0.340 Uiso 1 1 calc R
H69C H -0.0630 0.7282 1.2167 0.340 Uiso 1 1 calc R
C70 C -0.1678(4) 0.6506(4) 1.1744(3) 0.132(3) Uani 1 1 d .
H70A H -0.1656 0.6439 1.2152 0.198 Uiso 1 1 calc R
H70B H -0.1489 0.6206 1.1561 0.198 Uiso 1 1 calc R
H70C H -0.2102 0.6538 1.1586 0.198 Uiso 1 1 calc R
C71 C 0.4833(7) 0.9114(5) 1.3039(7) 0.320(10) Uani 1 1 d .
H71A H 0.5131 0.9394 1.3159 0.480 Uiso 1 1 calc R
H71B H 0.4526 0.9101 1.3304 0.480 Uiso 1 1 calc R
H71C H 0.4640 0.9198 1.2658 0.480 Uiso 1 1 calc R
C72 C 0.5752(5) 0.8624(4) 1.3349(5) 0.212(6) Uani 1 1 d .
H72A H 0.5858 0.9006 1.3404 0.319 Uiso 1 1 calc R
H72B H 0.6049 0.8448 1.3135 0.319 Uiso 1 1 calc R
H72C H 0.5753 0.8448 1.3719 0.319 Uiso 1 1 calc R
C73 C 0.5316(6) 0.7394(7) 1.3699(8) 0.413(16) Uani 1 1 d .
H73A H 0.5207 0.7177 1.4018 0.620 Uiso 1 1 calc R
H73B H 0.5594 0.7682 1.3841 0.620 Uiso 1 1 calc R
H73C H 0.5513 0.7163 1.3439 0.620 Uiso 1 1 calc R
C74 C 0.4268(7) 0.7521(6) 1.3692(5) 0.271(8) Uani 1 1 d .
H74A H 0.4378 0.7285 1.4019 0.407 Uiso 1 1 calc R
H74B H 0.3959 0.7343 1.3430 0.407 Uiso 1 1 calc R
H74C H 0.4110 0.7863 1.3821 0.407 Uiso 1 1 calc R
C75 C 0.5106(10) 0.7139(5) 1.2314(9) 0.47(2) Uani 1 1 d .
H75A H 0.4844 0.6971 1.2569 0.705 Uiso 1 1 calc R
H75B H 0.5499 0.6956 1.2353 0.705 Uiso 1 1 calc R
H75C H 0.4919 0.7108 1.1923 0.705 Uiso 1 1 calc R
C76 C 0.5573(7) 0.8133(6) 1.2069(6) 0.283(8) Uani 1 1 d .
H76A H 0.5821 0.7937 1.1822 0.425 Uiso 1 1 calc R
H76B H 0.5833 0.8359 1.2332 0.425 Uiso 1 1 calc R
H76C H 0.5282 0.8361 1.1839 0.425 Uiso 1 1 calc R
C77 C 0.3200(8) 0.6715(5) 1.2107(6) 0.285(9) Uani 1 1 d .
H77A H 0.3311 0.6357 1.1977 0.428 Uiso 1 1 calc R
H77B H 0.3525 0.6853 1.2381 0.428 Uiso 1 1 calc R
H77C H 0.3139 0.6962 1.1783 0.428 Uiso 1 1 calc R
C78 C 0.2367(6) 0.6170(5) 1.2321(7) 0.290(9) Uani 1 1 d .
H78A H 0.2638 0.5916 1.2160 0.435 Uiso 1 1 calc R
H78B H 0.1988 0.6197 1.2071 0.435 Uiso 1 1 calc R
H78C H 0.2283 0.6040 1.2694 0.435 Uiso 1 1 calc R
C79 C 0.2027(8) 0.7518(8) 1.3648(6) 0.386(14) Uani 1 1 d .
H79A H 0.2014 0.7380 1.4033 0.580 Uiso 1 1 calc R
H79B H 0.1616 0.7596 1.3477 0.580 Uiso 1 1 calc R
H79C H 0.2269 0.7849 1.3662 0.580 Uiso 1 1 calc R
C80 C 0.2733(7) 0.6824(8) 1.3684(6) 0.322(10) Uani 1 1 d .
H80A H 0.2598 0.6797 1.4062 0.483 Uiso 1 1 calc R
H80B H 0.3122 0.7012 1.3710 0.483 Uiso 1 1 calc R
H80C H 0.2779 0.6460 1.3532 0.483 Uiso 1 1 calc R
C81 C 0.1158(6) 0.7082(9) 1.2470(7) 0.390(14) Uani 1 1 d .
H81A H 0.0803 0.7233 1.2245 0.584 Uiso 1 1 calc R
H81B H 0.1116 0.7126 1.2874 0.584 Uiso 1 1 calc R
H81C H 0.1192 0.6697 1.2384 0.584 Uiso 1 1 calc R
C82 C 0.1563(6) 0.7637(7) 1.1811(8) 0.354(13) Uani 1 1 d .
H82A H 0.1126 0.7667 1.1711 0.531 Uiso 1 1 calc R
H82B H 0.1740 0.7437 1.1515 0.531 Uiso 1 1 calc R
H82C H 0.1742 0.7998 1.1848 0.531 Uiso 1 1 calc R
C83 C 0.324(2) 0.7409(9) 1.0699(14) 0.89(5) Uani 1 1 d .
H83A H 0.3439 0.7155 1.0466 1.330 Uiso 1 1 calc R
H83B H 0.2802 0.7340 1.0651 1.330 Uiso 1 1 calc R
H83C H 0.3394 0.7360 1.1098 1.330 Uiso 1 1 calc R
C84 C 0.3728(11) 0.7784(10) 1.0189(7) 0.436(18) Uani 1 1 d .
H84A H 0.3698 0.7404 1.0074 0.653 Uiso 1 1 calc R
H84B H 0.4137 0.7859 1.0367 0.653 Uiso 1 1 calc R
H84C H 0.3640 0.8014 0.9855 0.653 Uiso 1 1 calc R
C85 C 0.4007(13) 0.9114(9) 1.1053(9) 0.56(2) Uani 1 1 d .
H85A H 0.4214 0.9399 1.0863 0.842 Uiso 1 1 calc R
H85B H 0.4302 0.8843 1.1206 0.842 Uiso 1 1 calc R
H85C H 0.3808 0.9271 1.1361 0.842 Uiso 1 1 calc R
C86 C 0.3489(12) 0.9104(7) 1.0099(7) 0.50(2) Uani 1 1 d .
H86A H 0.3785 0.9391 1.0066 0.752 Uiso 1 1 calc R
H86B H 0.3080 0.9253 1.0032 0.752 Uiso 1 1 calc R
H86C H 0.3540 0.8822 0.9819 0.752 Uiso 1 1 calc R
C87 C 0.2183(13) 0.8860(13) 1.0887(17) 0.53(3) Uani 1 1 d .
H87A H 0.1780 0.8901 1.0680 0.796 Uiso 1 1 calc R
H87B H 0.2400 0.9204 1.0884 0.796 Uiso 1 1 calc R
H87C H 0.2146 0.8754 1.1278 0.796 Uiso 1 1 calc R
C88 C 0.2079(12) 0.841(2) 1.0211(9) 0.54(3) Uani 1 1 d .
H88A H 0.1773 0.8680 1.0284 0.814 Uiso 1 1 calc R
H88B H 0.1901 0.8051 1.0203 0.814 Uiso 1 1 calc R
H88C H 0.2226 0.8489 0.9846 0.814 Uiso 1 1 calc R
C89 C 0.1861(8) 0.9971(8) 1.3080(7) 0.408(15) Uani 1 1 d .
H89A H 0.1422 0.9935 1.3011 0.613 Uiso 1 1 calc R
H89B H 0.1988 1.0301 1.2897 0.613 Uiso 1 1 calc R
H89C H 0.1984 0.9992 1.3488 0.613 Uiso 1 1 calc R
C90 C 0.1754(7) 0.9162(9) 1.2599(12) 0.49(2) Uani 1 1 d .
H90A H 0.1347 0.9295 1.2641 0.733 Uiso 1 1 calc R
H90B H 0.1810 0.8806 1.2776 0.733 Uiso 1 1 calc R
H90C H 0.1805 0.9134 1.2196 0.733 Uiso 1 1 calc R
C91 C 0.3697(15) 1.0340(12) 1.2935(15) 0.66(4) Uani 1 1 d .
H91A H 0.3783 1.0645 1.2694 0.983 Uiso 1 1 calc R
H91B H 0.4050 1.0102 1.2988 0.983 Uiso 1 1 calc R
H91C H 0.3605 1.0474 1.3303 0.983 Uiso 1 1 calc R
C92 C 0.3057(15) 1.0263(13) 1.2246(12) 0.69(2) Uani 1 1 d .
H92A H 0.3407 1.0468 1.2150 1.032 Uiso 1 1 calc R
H92B H 0.2721 1.0510 1.2284 1.032 Uiso 1 1 calc R
H92C H 0.2938 1.0000 1.1945 1.032 Uiso 1 1 calc R
C93 C 0.3134(9) 0.9763(7) 1.4016(6) 0.386(14) Uani 1 1 d .
H93A H 0.3346 0.9603 1.4360 0.579 Uiso 1 1 calc R
H93B H 0.2710 0.9822 1.4071 0.579 Uiso 1 1 calc R
H93C H 0.3322 1.0108 1.3938 0.579 Uiso 1 1 calc R
C94 C 0.3408(11) 0.8891(7) 1.3849(6) 0.394(14) Uani 1 1 d .
H94A H 0.3543 0.8941 1.4252 0.591 Uiso 1 1 calc R
H94B H 0.3748 0.8768 1.3654 0.591 Uiso 1 1 calc R
H94C H 0.3085 0.8620 1.3805 0.591 Uiso 1 1 calc R

loop_
_atom_site_aniso_label
_atom_site_aniso_U_11
_atom_site_aniso_U_22
_atom_site_aniso_U_33
_atom_site_aniso_U_23
_atom_site_aniso_U_13
_atom_site_aniso_U_12
Li1 0.073(8) 0.080(8) 0.062(7) 0.002(6) 0.001(6) 0.021(6)
Li2 0.073(8) 0.095(10) 0.080(8) 0.001(7) 0.007(6) -0.004(7)
Li3 0.075(7) 0.079(8) 0.049(6) 0.002(6) 0.006(5) 0.003(6)
Li4 0.068(7) 0.058(8) 0.073(7) -0.009(6) 0.003(6) 0.008(6)
Li5 0.086(8) 0.083(9) 0.081(8) -0.015(7) 0.015(7) 0.015(7)
P1 0.1051(17) 0.0750(16) 0.0660(14) -0.0039(12) -0.0075(11) -0.0020(14)
P2 0.0775(15) 0.0912(18) 0.0987(17) -0.0006(14) -0.0018(13) -0.0032(14)
P3 0.0823(17) 0.112(2) 0.1083(19) -0.0096(16) 0.0149(14) -0.0076(16)
P4 0.162(2) 0.111(2) 0.0616(16) 0.0042(15) 0.0073(15) 0.0000(18)
P5 0.161(3) 0.119(2) 0.093(2) -0.0222(16) 0.0194(17) 0.041(2)
O1 0.064(3) 0.119(4) 0.064(3) -0.020(3) -0.003(2) 0.023(3)
O2 0.068(3) 0.071(3) 0.050(3) -0.007(2) 0.000(2) 0.000(2)
O3 0.073(3) 0.061(3) 0.065(3) 0.000(2) 0.016(2) 0.003(3)
O4 0.082(3) 0.085(4) 0.080(3) 0.018(3) 0.020(2) 0.013(3)
O5 0.071(3) 0.067(3) 0.051(3) 0.000(2) 0.000(2) 0.010(2)
O6 0.115(4) 0.069(4) 0.110(4) 0.001(3) -0.007(3) 0.012(3)
O7 0.115(4) 0.072(3) 0.067(3) -0.019(2) -0.007(3) -0.007(3)
O8 0.073(3) 0.121(4) 0.136(4) 0.003(3) -0.031(3) 0.013(3)
O9 0.111(4) 0.122(5) 0.194(6) 0.007(4) 0.033(4) -0.046(4)
O10 0.189(5) 0.197(6) 0.041(3) 0.004(3) 0.004(3) 0.043(5)
O11 0.174(5) 0.103(4) 0.116(4) -0.038(3) 0.016(4) 0.053(4)
N1 0.123(5) 0.091(5) 0.088(5) -0.024(4) 0.000(4) 0.035(4)
N2 0.088(5) 0.094(6) 0.141(6) -0.007(4) -0.006(4) -0.018(5)
N3 0.230(8) 0.117(6) 0.061(5) 0.007(4) -0.016(5) -0.067(6)
N4 0.119(7) 0.126(8) 0.212(8) 0.013(6) -0.025(6) -0.044(6)
N5 0.115(7) 0.234(10) 0.202(9) 0.118(8) -0.017(7) -0.016(7)
N6 0.253(12) 0.295(16) 0.242(12) -0.081(12) 0.127(10) 0.039(12)
N7 0.189(8) 0.101(7) 0.158(7) -0.030(5) 0.052(6) 0.004(6)
N8 0.161(8) 0.297(12) 0.103(7) -0.035(7) 0.009(6) 0.068(8)
N9 0.086(6) 0.250(10) 0.179(9) 0.022(7) -0.012(6) -0.016(7)
N10 1.00(5) 0.128(10) 0.195(13) 0.000(9) 0.33(2) 0.107(17)
N11 0.48(2) 0.232(12) 0.114(9) 0.004(8) -0.010(10) -0.188(13)
N12 0.21(2) 1.40(9) 0.25(2) 0.28(4) 0.010(17) 0.31(4)
N13 0.158(10) 0.228(12) 0.171(8) -0.017(7) 0.032(7) 0.076(9)
N14 0.44(2) 0.105(8) 0.242(14) 0.051(9) -0.004(14) -0.081(10)
N15 0.381(15) 0.251(13) 0.091(8) -0.039(8) -0.010(8) 0.159(12)
C1 0.053(5) 0.087(5) 0.063(5) -0.018(4) -0.004(4) 0.006(4)
C2 0.054(5) 0.091(6) 0.076(6) -0.011(4) -0.006(4) 0.016(4)
C3 0.068(5) 0.099(6) 0.080(6) -0.020(5) 0.016(5) 0.010(4)
C4 0.079(5) 0.084(6) 0.063(5) -0.007(4) 0.012(5) 0.010(4)
C5 0.072(5) 0.072(5) 0.069(5) -0.002(4) 0.006(4) 0.008(4)
C6 0.057(5) 0.071(5) 0.070(5) -0.008(4) 0.016(4) -0.003(4)
C7 0.048(4) 0.058(5) 0.062(4) -0.004(3) 0.008(3) 0.004(4)
C8 0.049(4) 0.069(5) 0.057(5) -0.006(4) 0.004(4) -0.004(4)
C9 0.069(5) 0.081(5) 0.055(5) 0.000(4) 0.010(4) 0.001(4)
C10 0.063(5) 0.084(6) 0.070(6) -0.001(4) -0.010(4) -0.019(4)
C11 0.056(4) 0.071(5) 0.081(6) 0.004(4) 0.005(4) -0.011(4)
C12 0.065(5) 0.062(5) 0.060(5) 0.001(4) 0.008(4) -0.003(4)
C13 0.061(5) 0.067(5) 0.063(5) -0.004(4) 0.006(4) 0.008(4)
C14 0.076(6) 0.173(9) 0.088(6) -0.034(6) 0.004(5) 0.054(6)
C15 0.172(9) 0.276(13) 0.096(7) 0.050(8) 0.037(7) 0.129(10)
C16 0.103(7) 0.292(15) 0.192(10) -0.134(11) -0.059(7) 0.043(8)
C17 0.100(6) 0.228(10) 0.131(7) -0.030(7) 0.004(6) 0.093(7)
C18 0.101(7) 0.137(8) 0.071(6) -0.014(5) 0.023(5) 0.017(6)
C19 0.217(11) 0.230(12) 0.113(8) 0.016(7) 0.070(8) -0.037(10)
C20 0.198(10) 0.153(9) 0.099(7) -0.046(6) 0.005(6) 0.044(8)
C21 0.185(10) 0.328(14) 0.056(5) -0.032(7) -0.011(6) 0.135(10)
C22 0.087(5) 0.058(5) 0.100(5) 0.004(4) 0.015(4) 0.002(4)
C23 0.097(7) 0.155(9) 0.071(6) -0.012(6) -0.025(5) -0.030(6)
C24 0.36(2) 0.269(16) 0.192(13) 0.068(13) -0.175(14) -0.079(16)
C25 0.193(12) 0.57(3) 0.197(13) -0.272(17) -0.075(10) 0.097(15)
C26 0.293(16) 0.57(3) 0.102(8) 0.001(12) -0.039(9) -0.329(19)
C27 0.083(5) 0.082(6) 0.068(5) -0.007(4) 0.011(4) -0.017(5)
C28 0.128(7) 0.154(8) 0.109(7) 0.007(5) 0.027(5) -0.085(6)
C29 0.111(6) 0.121(7) 0.104(6) -0.017(5) 0.055(5) 0.000(5)
C30 0.124(7) 0.093(6) 0.087(6) 0.021(4) 0.007(5) 0.010(5)
C31 0.053(4) 0.068(6) 0.065(5) -0.006(4) 0.003(4) 0.004(4)
C32 0.067(5) 0.065(6) 0.078(5) -0.009(4) 0.012(4) -0.001(4)
C33 0.069(5) 0.076(6) 0.089(6) -0.019(5) 0.012(4) 0.010(5)
C34 0.066(5) 0.067(6) 0.098(6) -0.013(5) 0.001(4) 0.005(5)
C35 0.067(5) 0.070(6) 0.076(5) 0.001(4) 0.001(4) 0.004(4)
C36 0.057(4) 0.059(5) 0.061(5) -0.001(4) 0.005(4) 0.001(4)
C37 0.069(5) 0.066(5) 0.059(5) 0.007(4) 0.009(4) 0.000(4)
C38 0.074(6) 0.068(6) 0.061(4) 0.005(4) 0.016(4) -0.005(5)
C39 0.085(6) 0.097(7) 0.077(5) 0.005(4) 0.018(4) -0.012(6)
C40 0.094(7) 0.099(8) 0.097(6) 0.016(5) 0.030(5) -0.019(7)
C41 0.089(7) 0.124(9) 0.122(7) 0.030(6) 0.026(5) -0.029(8)
C42 0.068(7) 0.126(9) 0.111(6) 0.039(6) 0.029(5) 0.007(7)
C43 0.067(6) 0.098(7) 0.069(5) 0.025(5) 0.019(4) 0.010(6)
C44 0.098(6) 0.081(6) 0.083(5) 0.006(5) 0.044(5) -0.001(5)
C45 0.147(8) 0.166(9) 0.103(7) 0.047(6) 0.044(6) 0.033(7)
C46 0.153(8) 0.088(6) 0.148(8) -0.027(6) 0.076(6) -0.036(6)
C47 0.178(8) 0.120(7) 0.178(9) -0.012(6) 0.130(8) 0.002(6)
C48 0.101(7) 0.066(6) 0.137(8) -0.012(6) 0.007(6) 0.033(5)
C49 0.113(8) 0.123(9) 0.415(19) -0.019(10) 0.059(10) 0.053(7)
C50 0.281(14) 0.099(8) 0.282(14) -0.120(9) -0.135(12) 0.079(8)
C51 0.253(13) 0.105(8) 0.216(12) 0.031(8) 0.070(10) 0.082(8)
C52 0.109(6) 0.089(6) 0.069(5) 0.016(4) -0.007(4) 0.001(5)
C53 0.138(9) 0.093(8) 0.120(8) 0.002(6) 0.019(7) -0.049(7)
C54 0.179(11) 0.092(8) 0.39(2) -0.018(9) 0.095(12) -0.024(8)
C55 0.234(12) 0.193(11) 0.141(9) -0.011(8) 0.012(9) -0.088(10)
C56 0.249(12) 0.140(9) 0.136(9) 0.030(7) 0.045(8) -0.078(8)
C57 0.075(7) 0.169(12) 0.265(16) 0.109(11) 0.047(9) 0.015(8)
C58 0.090(8) 0.267(15) 0.66(3) 0.224(18) 0.137(13) 0.023(9)
C59 0.224(14) 0.252(16) 0.225(14) 0.120(12) 0.145(12) 0.156(12)
C60 0.104(7) 0.207(11) 0.201(11) 0.085(9) -0.021(7) 0.020(7)
C61 0.116(6) 0.088(6) 0.072(6) 0.005(5) -0.005(5) -0.004(5)
C62 0.107(7) 0.102(7) 0.101(7) 0.023(5) -0.029(5) 0.012(6)
C63 0.202(12) 0.097(10) 0.176(12) 0.036(10) 0.033(11) 0.069(9)
C64 0.201(19) 0.108(16) 0.26(3) -0.08(2) -0.04(2) 0.024(14)
C64' 0.34(5) 0.13(3) 0.25(4) 0.08(3) 0.10(4) 0.05(3)
C65 0.335(17) 0.140(10) 0.260(14) -0.001(9) 0.141(14) 0.087(11)
C66 0.266(12) 0.108(7) 0.094(7) 0.013(6) -0.037(7) 0.069(7)
C67 0.177(11) 0.133(10) 0.41(2) -0.006(11) -0.020(11) -0.072(9)
C68 0.141(9) 0.212(13) 0.307(16) -0.015(11) -0.006(9) 0.080(10)
C69 0.381(17) 0.218(12) 0.067(6) -0.017(7) -0.041(8) -0.103(12)
C70 0.158(8) 0.135(8) 0.101(7) 0.020(6) 0.007(6) -0.025(7)
C71 0.33(2) 0.108(11) 0.49(3) 0.024(13) -0.110(18) -0.001(12)
C72 0.109(8) 0.244(14) 0.279(14) -0.098(11) -0.002(9) -0.035(9)
C73 0.168(12) 0.49(3) 0.53(3) 0.36(3) -0.164(16) -0.089(15)
C74 0.279(17) 0.34(2) 0.215(14) 0.055(13) 0.123(13) -0.014(15)
C75 0.73(4) 0.122(12) 0.65(4) -0.220(19) 0.50(4) -0.180(19)
C76 0.316(18) 0.35(2) 0.201(14) 0.037(13) 0.110(13) -0.013(15)
C77 0.41(2) 0.210(14) 0.274(17) 0.025(11) 0.230(17) 0.095(15)
C78 0.292(17) 0.088(9) 0.48(3) -0.069(12) -0.018(16) -0.047(11)
C79 0.45(3) 0.55(3) 0.174(14) -0.091(16) 0.069(15) 0.28(2)
C80 0.279(19) 0.48(3) 0.192(15) 0.031(16) -0.036(14) 0.086(18)
C81 0.091(9) 0.78(4) 0.30(2) 0.08(2) 0.001(11) -0.072(17)
C82 0.200(15) 0.49(3) 0.35(2) 0.27(2) -0.080(14) -0.020(15)
C83 2.00(15) 0.134(17) 0.68(6) 0.04(2) 0.83(8) 0.25(4)
C84 0.64(4) 0.51(4) 0.151(15) -0.07(2) 0.01(2) 0.27(3)
C85 0.90(6) 0.48(3) 0.26(2) -0.01(2) -0.14(3) -0.47(4)
C86 0.96(6) 0.37(2) 0.158(15) 0.122(15) 0.01(2) -0.33(3)
C87 0.18(2) 0.66(5) 0.73(8) 0.15(5) -0.07(3) 0.11(3)
C88 0.28(3) 1.10(8) 0.22(2) -0.08(4) -0.072(19) 0.18(4)
C89 0.34(2) 0.56(3) 0.32(2) -0.19(2) 0.007(17) 0.27(2)
C90 0.138(14) 0.43(3) 0.89(6) -0.31(3) 0.02(2) -0.067(16)
C91 0.74(6) 0.42(4) 0.88(8) -0.33(5) 0.41(6) -0.36(5)
C92 0.78(4) 0.66(4) 0.53(4) 0.48(4) -0.32(3) -0.522
C93 0.64(4) 0.34(2) 0.142(12) -0.116(14) -0.078(17) 0.25(2)
C94 0.72(4) 0.30(2) 0.166(14) 0.013(14) 0.044(19) 0.18(3)

loop_
_atom_type_symbol
_atom_type_description
_atom_type_scat_dispersion_real
_atom_type_scat_dispersion_imag
_atom_type_scat_source
C C 0.0033 0.0016 'International Tables Vol C Tables 4.2.6.8 and 6.1.1.4'
H H 0.0000 0.0000 'International Tables Vol C Tables 4.2.6.8 and 6.1.1.4'
Li Li -0.0003 0.0001 'International Tables Vol C Tables 4.2.6.8 and 6.1.1.4'
N N 0.0061 0.0033 'International Tables Vol C Tables 4.2.6.8 and 6.1.1.4'
O O 0.0106 0.0060 'International Tables Vol C Tables 4.2.6.8 and 6.1.1.4'
P P 0.1023 0.0942 'International Tables Vol C Tables 4.2.6.8 and 6.1.1.4'

loop_
_geom_angle_atom_site_label_1
_geom_angle_atom_site_label_2
_geom_angle_atom_site_label_3
_geom_angle
O1 Li1 O2 122.2(6)
O1 Li1 O5 95.4(5)
O2 Li1 O5 97.0(5)
O1 Li1 O6 115.0(5)
O2 Li1 O6 121.8(6)
O5 Li1 O6 87.3(4)
O4 Li2 O1 150.5(7)
O4 Li2 O5 101.7(6)
O1 Li2 O5 99.9(6)
O7 Li3 O3 121.5(5)
O7 Li3 O4 121.2(5)
O3 Li3 O4 110.0(5)
O7 Li3 O5 113.2(5)
O3 Li3 O5 92.3(5)
O4 Li3 O5 89.6(4)
O3 Li4 O2 158.4(6)
O3 Li4 O5 100.4(5)
O2 Li4 O5 99.1(5)
O9 Li5 O8 112.1(6)
O9 Li5 O10 106.6(6)
O8 Li5 O10 111.3(6)
O9 Li5 O11 111.7(6)
O8 Li5 O11 107.3(6)
O10 Li5 O11 107.8(6)
O7 P1 N1 114.3(3)
O7 P1 N3 110.4(3)
N1 P1 N3 110.2(4)
O7 P1 N2 111.6(3)
N1 P1 N2 104.3(4)
N3 P1 N2 105.6(4)
O8 P2 N6 118.3(5)
O8 P2 N5 111.1(4)
N6 P2 N5 101.7(7)
O8 P2 N4 110.5(4)
N6 P2 N4 106.8(7)
N5 P2 N4 107.7(5)
O9 P3 N9 112.3(5)
O9 P3 N7 112.7(4)
N9 P3 N7 109.4(5)
O9 P3 N8 116.0(4)
N9 P3 N8 102.1(5)
N7 P3 N8 103.5(5)
O10 P4 N10 114.7(6)
O10 P4 N12 112.7(9)
N10 P4 N12 96(2)
O10 P4 N11 115.7(5)
N10 P4 N11 105.7(9)
N12 P4 N11 110.0(17)
O11 P5 N15 111.4(5)
O11 P5 N13 109.0(5)
N15 P5 N13 109.3(6)
O11 P5 N14 112.5(6)
N15 P5 N14 106.1(8)
N13 P5 N14 108.4(7)
C1 O1 Li2 129.8(6)
C1 O1 Li1 130.3(5)
Li2 O1 Li1 82.9(5)
C13 O2 Li4 138.2(5)
C13 O2 Li1 124.8(5)
Li4 O2 Li1 84.7(5)
C31 O3 Li4 156.5(5)
C31 O3 Li3 116.0(5)
Li4 O3 Li3 85.6(5)
C43 O4 Li2 162.6(6)
C43 O4 Li3 109.6(5)
Li2 O4 Li3 85.7(5)
C61 O5 Li2 133.0(5)
C61 O5 Li4 123.3(5)
Li2 O5 Li4 103.6(5)
C61 O5 Li1 104.3(5)
Li2 O5 Li1 79.0(5)
Li4 O5 Li1 78.8(4)
C61 O5 Li3 108.1(5)
Li2 O5 Li3 82.5(5)
Li4 O5 Li3 79.7(4)
Li1 O5 Li3 147.2(4)
C62 O6 C63 113.7(8)
C62 O6 Li1 99.8(5)
C63 O6 Li1 133.2(7)
P1 O7 Li3 154.6(4)
P2 O8 Li5 178.6(5)
P3 O9 Li5 173.0(5)
P4 O10 Li5 174.7(6)
P5 O11 Li5 169.7(5)
C65 N1 C66 110.5(7)
C65 N1 P1 126.3(7)
C66 N1 P1 119.7(5)
C67 N2 C68 117.0(8)
C67 N2 P1 124.3(7)
C68 N2 P1 117.7(6)
C70 N3 C69 113.5(7)
C70 N3 P1 123.9(5)
C69 N3 P1 122.6(6)
C72 N4 C71 108.9(9)
C72 N4 P2 127.0(8)
C71 N4 P2 122.2(8)
C73 N5 C74 112.0(11)
C73 N5 P2 125.3(9)
C74 N5 P2 122.5(9)
C75 N6 P2 124.8(13)
C75 N6 C76 124.5(12)
P2 N6 C76 107.9(11)
C78 N7 C77 113.7(10)
C78 N7 P3 130.2(9)
C77 N7 P3 115.5(8)
C79 N8 C80 108.0(11)
C79 N8 P3 119.4(11)
C80 N8 P3 122.9(9)
C81 N9 C82 110.4(10)
C81 N9 P3 127.8(10)
C82 N9 P3 119.8(9)
C83 N10 C84 99.2(19)
C83 N10 P4 123.7(18)
C84 N10 P4 134(2)
C85 N11 C86 117.3(15)
C85 N11 P4 118.7(12)
C86 N11 P4 123.8(12)
C88 N12 C87 88(2)
C88 N12 P4 157(4)
C87 N12 P4 112(4)
C90 N13 C89 111.8(13)
C90 N13 P5 129.6(12)
C89 N13 P5 118.5(12)
C92 N14 C91 104(2)
C92 N14 P5 131(2)
C91 N14 P5 125(2)
C93 N15 C94 106.0(11)
C93 N15 P5 133.6(11)
C94 N15 P5 119.4(10)
O1 C1 C6 120.2(6)
O1 C1 C2 122.1(6)
C6 C1 C2 117.7(6)
C3 C2 C1 119.1(6)
C3 C2 C14 120.4(7)
C1 C2 C14 120.6(6)
C4 C3 C2 123.6(6)
C3 C4 C5 117.0(6)
C3 C4 C18 119.8(7)
C5 C4 C18 123.2(7)
C4 C5 C6 122.2(6)
C5 C6 C1 120.4(6)
C5 C6 C7 119.7(6)
C1 C6 C7 120.0(6)
C6 C7 C8 113.3(5)
C6 C7 C22 111.8(5)
C8 C7 C22 113.0(5)
C9 C8 C13 120.4(6)
C9 C8 C7 119.4(6)
C13 C8 C7 120.1(6)
C8 C9 C10 123.4(6)
C11 C10 C9 115.9(6)
C11 C10 C23 122.8(7)
C9 C10 C23 121.3(7)
C10 C11 C12 124.1(6)
C11 C12 C13 119.1(6)
C11 C12 C27 119.9(6)
C13 C12 C27 121.0(6)
O2 C13 C8 120.6(6)
O2 C13 C12 122.3(6)
C8 C13 C12 117.1(6)
C2 C14 C17 113.3(6)
C2 C14 C15 110.1(7)
C17 C14 C15 108.2(8)
C2 C14 C16 108.4(7)
C17 C14 C16 106.5(7)
C15 C14 C16 110.4(8)
C20 C18 C21 107.9(7)
C20 C18 C4 112.5(7)
C21 C18 C4 112.5(7)
C20 C18 C19 106.7(7)
C21 C18 C19 109.6(8)
C4 C18 C19 107.4(7)
C26 C23 C25 113.1(11)
C26 C23 C24 102.6(10)
C25 C23 C24 102.3(10)
C26 C23 C10 114.2(8)
C25 C23 C10 112.9(8)
C24 C23 C10 110.6(8)
C29 C27 C30 109.0(6)
C29 C27 C28 108.3(6)
C30 C27 C28 106.9(6)
C29 C27 C12 110.2(6)
C30 C27 C12 110.0(5)
C28 C27 C12 112.3(6)
O3 C31 C36 120.8(6)
O3 C31 C32 120.8(7)
C36 C31 C32 118.4(7)
C33 C32 C31 117.2(7)
C33 C32 C44 121.4(7)
C31 C32 C44 121.4(7)
C34 C33 C32 125.1(7)
C33 C34 C35 116.0(7)
C33 C34 C48 121.6(8)
C35 C34 C48 122.4(8)
C36 C35 C34 122.4(7)
C35 C36 C31 120.6(6)
C35 C36 C37 120.4(6)
C31 C36 C37 118.9(6)
C38 C37 C36 115.2(5)
C38 C37 C52 110.7(5)
C36 C37 C52 110.9(5)
C39 C38 C43 120.0(7)
C39 C38 C37 119.2(7)
C43 C38 C37 120.8(7)
C40 C39 C38 124.3(8)
C41 C40 C39 115.5(8)
C41 C40 C53 120.9(10)
C39 C40 C53 123.6(10)
C40 C41 C42 124.1(9)
C41 C42 C43 118.4(8)
C41 C42 C57 123.1(9)
C43 C42 C57 118.4(9)
O4 C43 C38 121.5(7)
O4 C43 C42 121.4(8)
C38 C43 C42 117.1(8)
C47 C44 C46 106.3(6)
C47 C44 C45 107.9(7)
C46 C44 C45 110.5(7)
C47 C44 C32 112.5(6)
C46 C44 C32 109.8(6)
C45 C44 C32 109.8(6)
C50 C48 C49 109.4(9)
C50 C48 C34 109.9(7)
C49 C48 C34 111.7(7)
C50 C48 C51 109.0(9)
C49 C48 C51 105.7(8)
C34 C48 C51 111.0(7)
C54 C53 C40 113.9(8)
C54 C53 C56 111.9(9)
C40 C53 C56 110.2(8)
C54 C53 C55 105.2(9)
C40 C53 C55 109.6(8)
C56 C53 C55 105.7(8)
C60 C57 C42 112.3(10)
C60 C57 C59 110.1(11)
C42 C57 C59 108.6(10)
C60 C57 C58 109.0(10)
C42 C57 C58 109.3(9)
C59 C57 C58 107.5(12)
O5 C61 C62 114.6(6)
O6 C62 C61 111.5(6)
C64' C63 C64 74.9(18)
C64' C63 O6 115.3(17)
C64 C63 O6 117.2(15)
C63 C64 C64' 55.3(14)
C63 C64' C64 49.8(12)
N10 C83 C84 41.5(14)
N10 C84 C83 39.3(10)
N12 C87 C88 41.6(15)
N12 C88 C87 50(2)

loop_
_geom_bond_atom_site_label_1
_geom_bond_atom_site_label_2
_geom_bond_distance
Li1 O1 1.878(11)
Li1 O2 1.883(11)
Li1 O5 1.998(11)
Li1 O6 2.091(11)
Li2 O4 1.793(13)
Li2 O1 1.859(13)
Li2 O5 1.889(12)
Li3 O7 1.942(10)
Li3 O3 1.975(11)
Li3 O4 2.012(10)
Li3 O5 2.038(11)
Li4 O3 1.798(11)
Li4 O2 1.851(11)
Li4 O5 1.967(10)
Li5 O9 1.883(13)
Li5 O8 1.892(12)
Li5 O10 1.896(12)
Li5 O11 1.900(12)
P1 O7 1.489(4)
P1 N1 1.615(6)
P1 N3 1.633(6)
P1 N2 1.659(6)
P2 O8 1.453(4)
P2 N6 1.588(9)
P2 N5 1.616(8)
P2 N4 1.634(8)
P3 O9 1.437(5)
P3 N9 1.611(8)
P3 N7 1.644(8)
P3 N8 1.692(9)
P4 O10 1.443(4)
P4 N10 1.507(11)
P4 N12 1.502(19)
P4 N11 1.584(12)
P5 O11 1.460(5)
P5 N15 1.617(9)
P5 N13 1.652(10)
P5 N14 1.649(11)
O1 C1 1.338(7)
O2 C13 1.336(7)
O3 C31 1.337(7)
O4 C43 1.311(8)
O5 C61 1.398(7)
O6 C62 1.409(8)
O6 C63 1.454(9)
N1 C65 1.433(10)
N1 C66 1.447(8)
N2 C67 1.444(10)
N2 C68 1.455(9)
N3 C70 1.426(8)
N3 C69 1.478(9)
N4 C72 1.453(10)
N4 C71 1.467(12)
N5 C73 1.384(12)
N5 C74 1.398(11)
N6 C75 1.338(14)
N6 C76 1.710(15)
N7 C78 1.365(11)
N7 C77 1.439(12)
N8 C79 1.404(13)
N8 C80 1.413(13)
N9 C81 1.384(14)
N9 C82 1.405(13)
N10 C83 1.23(2)
N10 C84 1.28(2)
N11 C85 1.351(16)
N11 C86 1.434(14)
N12 C88 1.27(3)
N12 C87 1.46(5)
N13 C90 1.273(15)
N13 C89 1.453(14)
N14 C92 1.122(17)
N14 C91 1.43(3)
N15 C93 1.282(12)
N15 C94 1.521(14)
C1 C6 1.402(8)
C1 C2 1.423(8)
C2 C3 1.379(8)
C2 C14 1.537(9)
C3 C4 1.374(8)
C4 C5 1.381(8)
C4 C18 1.538(9)
C5 C6 1.387(8)
C6 C7 1.535(7)
C7 C8 1.532(7)
C7 C22 1.546(7)
C8 C9 1.373(7)
C8 C13 1.412(8)
C9 C10 1.384(8)
C10 C11 1.371(8)
C10 C23 1.530(9)
C11 C12 1.390(8)
C12 C13 1.420(8)
C12 C27 1.552(8)
C14 C17 1.548(9)
C14 C15 1.554(11)
C14 C16 1.564(11)
C18 C20 1.513(9)
C18 C21 1.529(10)
C18 C19 1.549(10)
C23 C26 1.418(11)
C23 C25 1.425(11)
C23 C24 1.495(12)
C27 C29 1.528(8)
C27 C30 1.535(8)
C27 C28 1.543(8)
C31 C36 1.410(8)
C31 C32 1.432(8)
C32 C33 1.394(8)
C32 C44 1.547(8)
C33 C34 1.381(8)
C34 C35 1.397(8)
C34 C48 1.530(9)
C35 C36 1.380(8)
C36 C37 1.544(8)
C37 C38 1.507(8)
C37 C52 1.543(7)
C38 C39 1.388(8)
C38 C43 1.394(8)
C39 C40 1.391(9)
C40 C41 1.366(10)
C40 C53 1.528(10)
C41 C42 1.409(10)
C42 C43 1.450(10)
C42 C57 1.541(12)
C44 C47 1.532(8)
C44 C46 1.540(9)
C44 C45 1.540(9)
C48 C50 1.499(10)
C48 C49 1.508(10)
C48 C51 1.549(10)
C53 C54 1.490(11)
C53 C56 1.542(10)
C53 C55 1.551(11)
C57 C60 1.542(12)
C57 C59 1.573(15)
C57 C58 1.575(13)
C61 C62 1.453(8)
C63 C64' 1.40(3)
C63 C64 1.302(15)
C64 C64' 1.65(3)
C83 C84 1.92(4)
C87 C88 1.90(4)
